data_7700868
loop_
_publ_author_name
'Wu, Xiao-Shuo'
'Tang, Yue-Rou'
'Liu, Jian-Lan'
'Wang, Lifeng'
'Ren, Xiao-Ming'

_publ_section_title
;
 Comprehensively understanding the steric hindrance effect on the
 coordination sphere of Pb<sup>2+</sup> ions and photophysical nature of
 two luminescent Pb(ii)-coordination polymers.
;
_journal_issue 36
_journal_name_full 'Dalton transactions (Cambridge, England : 2003)'
_journal_page_first 13841
_journal_page_last 13849
_journal_paper_doi 10.1039/c9dt02928a
_journal_volume 48
_journal_year 2019
_chemical_formula_sum 'C20 H16 N2 O6 Pb'
_chemical_formula_weight 587.55
_space_group_IT_number 14
_space_group_name_Hall '-P 2ybc'
_space_group_name_H-M_alt 'P 1 21/c 1'
_symmetry_cell_setting monoclinic
_symmetry_space_group_name_Hall '-P 2ybc'
_symmetry_space_group_name_H-M 'P 1 21/c 1'
_atom_sites_solution_hydrogens geom
_atom_sites_solution_primary direct
_atom_sites_solution_secondary difmap
_audit_creation_method SHELXL-97
_audit_update_record
;
2019-04-11 deposited with the CCDC.    2019-08-19 downloaded from the CCDC.
;
_cell_angle_alpha 90.00
_cell_angle_beta 96.808(2)
_cell_angle_gamma 90.00
_cell_formula_units_Z 4
_cell_length_a 16.1564(10)
_cell_length_b 15.4233(10)
_cell_length_c 8.1906(5)
_cell_measurement_reflns_used 9450
_cell_measurement_temperature 303(2)
_cell_measurement_theta_max 27.4663
_cell_measurement_theta_min 2.9795
_cell_volume 2026.6(2)
_computing_cell_refinement 'Bruker SAINT'
_computing_data_collection 'Bruker APEX2'
_computing_data_reduction 'Bruker SAINT'
_computing_molecular_graphics 'Bruker SHELXTL'
_computing_publication_material 'Bruker SHELXTL'
_computing_structure_refinement 'SHELXL-97 (Sheldrick, 1997)'
_computing_structure_solution 'SHELXS-97 (Sheldrick, 1990)'
_diffrn_ambient_temperature 303(2)
_diffrn_measured_fraction_theta_full 0.995
_diffrn_measured_fraction_theta_max 0.995
_diffrn_measurement_device_type 'Bruker APEX-II CCD'
_diffrn_measurement_method '\f and \w scans'
_diffrn_radiation_monochromator graphite
_diffrn_radiation_source 'fine-focus sealed tube'
_diffrn_radiation_type MoK\a
_diffrn_radiation_wavelength 0.71073
_diffrn_reflns_av_R_equivalents 0.0461
_diffrn_reflns_av_sigmaI/netI 0.0230
_diffrn_reflns_limit_h_max 20
_diffrn_reflns_limit_h_min -20
_diffrn_reflns_limit_k_max 20
_diffrn_reflns_limit_k_min -20
_diffrn_reflns_limit_l_max 10
_diffrn_reflns_limit_l_min -10
_diffrn_reflns_number 43712
_diffrn_reflns_theta_full 27.50
_diffrn_reflns_theta_max 27.50
_diffrn_reflns_theta_min 2.83
_exptl_absorpt_coefficient_mu 8.364
_exptl_absorpt_correction_T_max 0.605
_exptl_absorpt_correction_T_min 0.452
_exptl_absorpt_correction_type multi-scan
_exptl_crystal_colour colorless
_exptl_crystal_density_diffrn 1.926
_exptl_crystal_density_method 'not measured'
_exptl_crystal_description block
_exptl_crystal_F_000 1120
_exptl_crystal_size_max 0.15
_exptl_crystal_size_mid 0.08
_exptl_crystal_size_min 0.06
_refine_diff_density_max 2.161
_refine_diff_density_min -2.681
_refine_diff_density_rms 0.184
_refine_ls_extinction_method none
_refine_ls_goodness_of_fit_ref 1.101
_refine_ls_hydrogen_treatment mixed
_refine_ls_matrix_type full
_refine_ls_number_parameters 262
_refine_ls_number_reflns 4637
_refine_ls_number_restraints 0
_refine_ls_restrained_S_all 1.101
_refine_ls_R_factor_all 0.0419
_refine_ls_R_factor_gt 0.0357
_refine_ls_shift/su_max 0.000
_refine_ls_shift/su_mean 0.000
_refine_ls_structure_factor_coef Fsqd
_refine_ls_weighting_details 'calc w=1/[\s^2^(Fo^2^)+(0.0455P)^2^+9.5671P] where P=(Fo^2^+2Fc^2^)/3'
_refine_ls_weighting_scheme calc
_refine_ls_wR_factor_gt 0.0924
_refine_ls_wR_factor_ref 0.0960
_reflns_number_gt 4063
_reflns_number_total 4637
_reflns_threshold_expression >2sigma(I)
_cod_data_source_file c9dt02928a2.cif
_cod_data_source_block 1_CCDC1
_cod_depositor_comments 'Adding full bibliography for 7700867--7700868.cif.'
_cod_original_sg_symbol_H-M P21/c
_cod_database_code 7700868

loop_
_symmetry_equiv_pos_as_xyz
'x, y, z'
'-x, y+1/2, -z+1/2'
'-x, -y, -z'
'x, -y-1/2, z-1/2'

loop_
_atom_site_label
_atom_site_type_symbol
_atom_site_fract_x
_atom_site_fract_y
_atom_site_fract_z
_atom_site_U_iso_or_equiv
_atom_site_adp_type
_atom_site_occupancy
_atom_site_symmetry_multiplicity
_atom_site_calc_flag
_atom_site_refinement_flags
Pb1 Pb 0.750366(13) 0.213336(13) 0.23622(2) 0.02823(9) Uani 1 1 d .
N1 N 0.9861(3) 0.5614(4) 0.1989(7) 0.0424(12) Uani 1 1 d .
N2 N 0.4146(4) 0.4469(4) 0.2910(8) 0.0550(16) Uani 1 1 d .
O2 O 0.8106(3) 0.3222(3) 0.0440(5) 0.0416(10) Uani 1 1 d .
O1 O 0.8645(3) 0.3323(3) 0.3026(5) 0.0427(11) Uani 1 1 d .
O3 O 0.6328(3) 0.3328(4) 0.1807(5) 0.0535(14) Uani 1 1 d .
O4 O 0.6761(3) 0.3076(3) 0.4400(5) 0.0429(11) Uani 1 1 d .
C14 C 0.4372(5) 0.3798(5) 0.5596(9) 0.0504(17) Uani 1 1 d .
C19 C 0.3895(4) 0.4308(5) 0.4392(9) 0.0455(15) Uani 1 1 d .
C13 C 0.5149(4) 0.3487(5) 0.5213(8) 0.0440(15) Uani 1 1 d .
H13 H 0.5486 0.3157 0.5978 0.053 Uiso 1 1 calc R
C12 C 0.5405(4) 0.3667(4) 0.3730(7) 0.0366(13) Uani 1 1 d .
C9 C 0.9438(4) 0.6150(4) 0.0856(8) 0.0394(14) Uani 1 1 d .
C2 C 0.8827(4) 0.4516(4) 0.1282(7) 0.0314(12) Uani 1 1 d .
C10 C 0.9561(4) 0.4839(4) 0.2191(8) 0.0382(13) Uani 1 1 d .
H10 H 0.9847 0.4480 0.2977 0.046 Uiso 1 1 calc R
C3 C 0.8399(4) 0.5046(4) 0.0147(7) 0.0365(13) Uani 1 1 d .
H3 H 0.7920 0.4846 -0.0482 0.044 Uiso 1 1 calc R
C8 C 0.9755(5) 0.6991(5) 0.0633(10) 0.0537(19) Uani 1 1 d .
H8 H 1.0256 0.7164 0.1219 0.064 Uiso 1 1 calc R
C5 C 0.8257(6) 0.6498(5) -0.1181(10) 0.062(2) Uani 1 1 d .
H5 H 0.7764 0.6337 -0.1810 0.074 Uiso 1 1 calc R
C4 C 0.8683(4) 0.5900(4) -0.0073(8) 0.0399(14) Uani 1 1 d .
C1 C 0.8515(3) 0.3629(4) 0.1597(6) 0.0299(11) Uani 1 1 d .
C6 C 0.8573(7) 0.7314(6) -0.1326(12) 0.074(3) Uani 1 1 d .
H6 H 0.8282 0.7715 -0.2023 0.089 Uiso 1 1 calc R
C7 C 0.9323(7) 0.7547(6) -0.0441(11) 0.070(3) Uani 1 1 d .
H7 H 0.9538 0.8097 -0.0584 0.084 Uiso 1 1 calc R
C20 C 0.4868(5) 0.4160(5) 0.2609(9) 0.0499(17) Uani 1 1 d .
H20 H 0.5038 0.4275 0.1585 0.060 Uiso 1 1 calc R
C15 C 0.4078(6) 0.3653(7) 0.7128(12) 0.079(3) Uani 1 1 d .
H15 H 0.4390 0.3322 0.7927 0.095 Uiso 1 1 calc R
C16 C 0.3334(7) 0.4000(9) 0.7435(14) 0.096(4) Uani 1 1 d .
H16 H 0.3138 0.3896 0.8439 0.115 Uiso 1 1 calc R
C17 C 0.2868(6) 0.4507(7) 0.6259(14) 0.078(3) Uani 1 1 d .
H17 H 0.2373 0.4756 0.6503 0.094 Uiso 1 1 calc R
C18 C 0.3126(5) 0.4642(5) 0.4757(11) 0.059(2) Uani 1 1 d .
H18 H 0.2792 0.4958 0.3966 0.071 Uiso 1 1 calc R
C11 C 0.6217(4) 0.3345(4) 0.3289(7) 0.0335(12) Uani 1 1 d .
O5 O 0.8572(3) 0.1028(4) 0.1232(6) 0.0509(12) Uani 1 1 d .
H5A H 0.9015 0.0965 0.1943 0.076 Uiso 1 1 d R
H5B H 0.8768 0.1246 0.0373 0.076 Uiso 1 1 d R
O6 O 0.6398(4) 0.1061(4) 0.3596(7) 0.079(2) Uani 1 1 d .
H6A H 0.6028 0.1362 0.3990 0.119 Uiso 1 1 d R
H6B H 0.6168 0.0737 0.2835 0.119 Uiso 1 1 d R

loop_
_atom_site_aniso_label
_atom_site_aniso_U_11
_atom_site_aniso_U_22
_atom_site_aniso_U_33
_atom_site_aniso_U_23
_atom_site_aniso_U_13
_atom_site_aniso_U_12
Pb1 0.03290(13) 0.03068(13) 0.02078(11) 0.00058(7) 0.00184(8) 0.00024(9)
N1 0.038(3) 0.045(3) 0.043(3) -0.008(2) 0.002(2) -0.012(2)
N2 0.049(4) 0.062(4) 0.053(4) 0.007(3) 0.001(3) 0.023(3)
O2 0.054(3) 0.042(2) 0.027(2) -0.0013(18) -0.0039(18) -0.016(2)
O1 0.051(3) 0.042(3) 0.033(2) 0.0003(18) -0.0057(19) -0.013(2)
O3 0.062(3) 0.076(4) 0.024(2) 0.007(2) 0.009(2) 0.030(3)
O4 0.036(2) 0.060(3) 0.031(2) -0.002(2) -0.0022(18) 0.013(2)
C14 0.042(4) 0.065(5) 0.045(4) 0.003(3) 0.009(3) 0.006(3)
C19 0.039(4) 0.042(4) 0.054(4) -0.008(3) 0.001(3) 0.009(3)
C13 0.035(3) 0.059(4) 0.037(3) 0.007(3) 0.000(2) 0.010(3)
C12 0.036(3) 0.042(3) 0.030(3) -0.002(2) 0.000(2) 0.009(3)
C9 0.040(3) 0.046(4) 0.034(3) -0.008(3) 0.012(2) -0.010(3)
C2 0.032(3) 0.034(3) 0.029(3) -0.006(2) 0.005(2) -0.003(2)
C10 0.034(3) 0.041(3) 0.038(3) -0.003(3) -0.002(2) -0.003(3)
C3 0.035(3) 0.041(3) 0.033(3) -0.003(2) -0.002(2) -0.007(3)
C8 0.062(5) 0.049(4) 0.051(4) -0.007(3) 0.012(3) -0.021(4)
C5 0.071(5) 0.054(5) 0.057(4) 0.018(4) -0.008(4) -0.009(4)
C4 0.047(4) 0.038(3) 0.035(3) -0.001(2) 0.006(3) -0.005(3)
C1 0.029(3) 0.033(3) 0.027(2) -0.003(2) 0.002(2) 0.001(2)
C6 0.099(8) 0.053(5) 0.067(6) 0.021(4) -0.001(5) -0.007(5)
C7 0.105(8) 0.043(4) 0.063(5) 0.009(4) 0.015(5) -0.027(5)
C20 0.052(4) 0.058(4) 0.040(3) 0.008(3) 0.006(3) 0.020(3)
C15 0.059(5) 0.116(8) 0.067(5) 0.022(6) 0.025(4) 0.021(5)
C16 0.071(7) 0.145(11) 0.079(7) 0.016(7) 0.042(6) 0.026(7)
C17 0.046(5) 0.091(7) 0.102(8) -0.009(6) 0.027(5) 0.013(5)
C18 0.044(4) 0.051(4) 0.081(6) -0.006(4) 0.008(4) 0.012(3)
C11 0.036(3) 0.034(3) 0.029(3) -0.001(2) -0.002(2) 0.003(2)
O5 0.043(3) 0.071(3) 0.039(2) 0.007(2) 0.003(2) 0.015(2)
O6 0.105(5) 0.094(5) 0.041(3) -0.017(3) 0.015(3) -0.062(4)

loop_
_atom_type_symbol
_atom_type_description
_atom_type_scat_dispersion_real
_atom_type_scat_dispersion_imag
_atom_type_scat_source
C C 0.0033 0.0016 'International Tables Vol C Tables 4.2.6.8 and 6.1.1.4'
H H 0.0000 0.0000 'International Tables Vol C Tables 4.2.6.8 and 6.1.1.4'
N N 0.0061 0.0033 'International Tables Vol C Tables 4.2.6.8 and 6.1.1.4'
O O 0.0106 0.0060 'International Tables Vol C Tables 4.2.6.8 and 6.1.1.4'
Pb Pb -3.3944 10.1111 'International Tables Vol C Tables 4.2.6.8 and 6.1.1.4'

loop_
_geom_angle_atom_site_label_1
_geom_angle_atom_site_label_2
_geom_angle_atom_site_label_3
_geom_angle
_geom_angle_site_symmetry_1
_geom_angle_site_symmetry_3
O2 Pb1 O4 71.05(14) . 4_565
O2 Pb1 O4 105.32(17) . .
O4 Pb1 O4 118.03(17) 4_565 .
O2 Pb1 O1 50.20(13) . .
O4 Pb1 O1 121.24(14) 4_565 .
O4 Pb1 O1 80.94(16) . .
O2 Pb1 O3 75.88(16) . .
O4 Pb1 O3 71.53(16) 4_565 .
O4 Pb1 O3 49.24(13) . .
O1 Pb1 O3 91.21(19) . .
O2 Pb1 O2 126.51(17) . 4_566
O4 Pb1 O2 160.12(16) 4_565 4_566
O4 Pb1 O2 69.60(14) . 4_566
O1 Pb1 O2 77.09(15) . 4_566
O3 Pb1 O2 118.84(13) . 4_566
O2 Pb1 O5 84.11(16) . .
O4 Pb1 O5 80.96(16) 4_565 .
O4 Pb1 O5 160.54(14) . .
O1 Pb1 O5 92.94(16) . .
O3 Pb1 O5 149.96(14) . .
O2 Pb1 O5 91.06(14) 4_566 .
O2 Pb1 O6 159.89(18) . .
O4 Pb1 O6 91.18(15) 4_565 .
O4 Pb1 O6 74.24(19) . .
O1 Pb1 O6 146.03(15) . .
O3 Pb1 O6 89.9(2) . .
O2 Pb1 O6 72.75(17) 4_566 .
O5 Pb1 O6 102.8(2) . .
C10 N1 C9 118.5(5) . .
C20 N2 C19 118.1(6) . .
C1 O2 Pb1 93.9(3) . .
C1 O2 Pb1 157.1(4) . 4_565
Pb1 O2 Pb1 108.97(15) . 4_565
C1 O1 Pb1 92.0(3) . .
C11 O3 Pb1 91.8(4) . .
C11 O4 Pb1 157.3(4) . 4_566
C11 O4 Pb1 93.2(4) . .
Pb1 O4 Pb1 109.37(16) 4_566 .
C15 C14 C13 123.0(7) . .
C15 C14 C19 119.6(7) . .
C13 C14 C19 117.3(6) . .
N2 C19 C18 119.3(7) . .
N2 C19 C14 122.2(6) . .
C18 C19 C14 118.4(7) . .
C12 C13 C14 120.1(6) . .
C12 C13 H13 120.0 . .
C14 C13 H13 120.0 . .
C13 C12 C20 117.7(6) . .
C13 C12 C11 121.3(5) . .
C20 C12 C11 121.0(6) . .
N1 C9 C4 122.1(6) . .
N1 C9 C8 119.0(6) . .
C4 C9 C8 118.9(7) . .
C3 C2 C10 118.3(6) . .
C3 C2 C1 120.9(5) . .
C10 C2 C1 120.8(5) . .
N1 C10 C2 123.7(6) . .
N1 C10 H10 118.1 . .
C2 C10 H10 118.1 . .
C2 C3 C4 120.0(6) . .
C2 C3 H3 120.0 . .
C4 C3 H3 120.0 . .
C7 C8 C9 119.7(8) . .
C7 C8 H8 120.1 . .
C9 C8 H8 120.1 . .
C6 C5 C4 119.8(8) . .
C6 C5 H5 120.1 . .
C4 C5 H5 120.1 . .
C3 C4 C9 117.2(6) . .
C3 C4 C5 123.3(6) . .
C9 C4 C5 119.4(6) . .
O1 C1 O2 121.9(5) . .
O1 C1 C2 118.9(5) . .
O2 C1 C2 119.1(5) . .
C5 C6 C7 120.3(8) . .
C5 C6 H6 119.8 . .
C7 C6 H6 119.8 . .
C8 C7 C6 121.8(8) . .
C8 C7 H7 119.1 . .
C6 C7 H7 119.1 . .
N2 C20 C12 124.5(6) . .
N2 C20 H20 117.7 . .
C12 C20 H20 117.7 . .
C16 C15 C14 119.9(9) . .
C16 C15 H15 120.1 . .
C14 C15 H15 120.1 . .
C15 C16 C17 120.6(9) . .
C15 C16 H16 119.7 . .
C17 C16 H16 119.7 . .
C18 C17 C16 120.9(8) . .
C18 C17 H17 119.5 . .
C16 C17 H17 119.5 . .
C17 C18 C19 120.5(8) . .
C17 C18 H18 119.8 . .
C19 C18 H18 119.8 . .
O3 C11 O4 121.8(6) . .
O3 C11 C12 118.4(5) . .
O4 C11 C12 119.7(5) . .
Pb1 O5 H5A 110.6 . .
Pb1 O5 H5B 110.2 . .
H5A O5 H5B 103.5 . .
Pb1 O6 H6A 109.4 . .
Pb1 O6 H6B 109.6 . .
H6A O6 H6B 109.5 . .

loop_
_geom_bond_atom_site_label_1
_geom_bond_atom_site_label_2
_geom_bond_distance
_geom_bond_site_symmetry_2
Pb1 O2 2.570(4) .
Pb1 O4 2.596(4) 4_565
Pb1 O4 2.610(5) .
Pb1 O1 2.612(4) .
Pb1 O3 2.647(5) .
Pb1 O2 2.649(4) 4_566
Pb1 O5 2.669(5) .
Pb1 O6 2.716(5) .
N1 C10 1.308(8) .
N1 C9 1.364(9) .
N2 C20 1.311(9) .
N2 C19 1.348(9) .
O2 C1 1.258(7) .
O2 Pb1 2.649(4) 4_565
O1 C1 1.257(7) .
O3 C11 1.248(7) .
O4 C11 1.258(7) .
O4 Pb1 2.596(4) 4_566
C14 C15 1.411(11) .
C14 C13 1.414(9) .
C14 C19 1.416(10) .
C19 C18 1.410(10) .
C13 C12 1.358(9) .
C13 H13 0.9300 .
C12 C20 1.409(8) .
C12 C11 1.486(8) .
C9 C4 1.413(9) .
C9 C8 1.415(9) .
C2 C3 1.363(8) .
C2 C10 1.413(8) .
C2 C1 1.491(8) .
C10 H10 0.9300 .
C3 C4 1.413(9) .
C3 H3 0.9300 .
C8 C7 1.359(12) .
C8 H8 0.9300 .
C5 C6 1.369(11) .
C5 C4 1.414(10) .
C5 H5 0.9300 .
C6 C7 1.384(13) .
C6 H6 0.9300 .
C7 H7 0.9300 .
C20 H20 0.9300 .
C15 C16 1.365(12) .
C15 H15 0.9300 .
C16 C17 1.390(14) .
C16 H16 0.9300 .
C17 C18 1.361(13) .
C17 H17 0.9300 .
C18 H18 0.9300 .
O5 H5A 0.8734 .
O5 H5B 0.8722 .
O6 H6A 0.8500 .
O6 H6B 0.8500 .
